data_4068415
loop_
_publ_author_name
'Camadanli, Sebnem'
'Beck, Robert'
'Fl\"orke, Ulrich'
'Klein, Hans-Friedrich'

_publ_section_title
;
 C&#x2212;H Activation of Imines by Trimethylphosphine-Supported Iron
 Complexes and Their Reactivities
;
_journal_issue 7
_journal_name_full Organometallics
_journal_page_first 2300
_journal_paper_doi 10.1021/om800828j
_journal_volume 28
_journal_year 2009
_chemical_formula_sum 'C23 H40 Fe N P3'
_chemical_formula_weight 479.32
_chemical_name_systematic
; 
 ? 
;
_space_group_IT_number 14
_symmetry_cell_setting monoclinic
_symmetry_space_group_name_Hall '-P 2yn'
_symmetry_space_group_name_H-M 'P 1 21/n 1'
_atom_sites_solution_hydrogens geom
_atom_sites_solution_primary direct
_atom_sites_solution_secondary difmap
_audit_creation_method SHELXL-97
_cell_angle_alpha 90.00
_cell_angle_beta 102.068(6)
_cell_angle_gamma 90.00
_cell_formula_units_Z 4
_cell_length_a 8.6450(6)
_cell_length_b 17.2303(9)
_cell_length_c 17.5171(12)
_cell_measurement_reflns_used 1700
_cell_measurement_temperature 150(2)
_cell_measurement_theta_max 26.85
_cell_measurement_theta_min 1.68
_cell_volume 2551.6(3)
_computing_cell_refinement 'Stoe X-Area'
_computing_data_collection 'Stoe X-Area'
_computing_data_reduction 'Stoe X-RED'
_computing_molecular_graphics 'Diamond 2.1e'
_computing_publication_material 'X-STEP32, Microsoft Word'
_computing_structure_refinement 'SHELXL-97 (Sheldrick, 1997)'
_computing_structure_solution 'SHELXS-97 (Sheldrick, 1990)'
_diffrn_ambient_temperature 150(2)
_diffrn_measured_fraction_theta_full 0.987
_diffrn_measured_fraction_theta_max 0.987
_diffrn_measurement_device_type 'Stoe IPDS II'
_diffrn_measurement_method '\w scans'
_diffrn_radiation_monochromator graphite
_diffrn_radiation_source 'fine-focus sealed tube'
_diffrn_radiation_type MoK\a
_diffrn_radiation_wavelength 0.71073
_diffrn_reflns_av_R_equivalents 0.0562
_diffrn_reflns_av_sigmaI/netI 0.0255
_diffrn_reflns_limit_h_max 10
_diffrn_reflns_limit_h_min -10
_diffrn_reflns_limit_k_max 21
_diffrn_reflns_limit_k_min -21
_diffrn_reflns_limit_l_max 22
_diffrn_reflns_limit_l_min -22
_diffrn_reflns_number 35729
_diffrn_reflns_theta_full 26.85
_diffrn_reflns_theta_max 26.85
_diffrn_reflns_theta_min 1.68
_diffrn_standards_decay_% 0
_diffrn_standards_number 0
_exptl_absorpt_coefficient_mu 0.788
_exptl_absorpt_correction_T_max 0.9396
_exptl_absorpt_correction_T_min 0.9113
_exptl_absorpt_correction_type multi-scan
_exptl_absorpt_process_details '(MULABS; Spek, 2003; Blessing, 1995)'
_exptl_crystal_colour violet
_exptl_crystal_density_diffrn 1.248
_exptl_crystal_density_method 'not measured'
_exptl_crystal_description bloc
_exptl_crystal_F_000 1024
_exptl_crystal_size_max 0.12
_exptl_crystal_size_mid 0.10
_exptl_crystal_size_min 0.08
_refine_diff_density_max 0.419
_refine_diff_density_min -0.429
_refine_diff_density_rms 0.051
_refine_ls_extinction_method none
_refine_ls_goodness_of_fit_ref 1.080
_refine_ls_hydrogen_treatment constr
_refine_ls_matrix_type full
_refine_ls_number_parameters 253
_refine_ls_number_reflns 5410
_refine_ls_number_restraints 0
_refine_ls_restrained_S_all 1.080
_refine_ls_R_factor_all 0.0322
_refine_ls_R_factor_gt 0.0290
_refine_ls_shift/su_max 0.002
_refine_ls_shift/su_mean 0.000
_refine_ls_structure_factor_coef Fsqd
_refine_ls_weighting_details 'calc w=1/[\s^2^(Fo^2^)+(0.0275P)^2^+1.8902P] where P=(Fo^2^+2Fc^2^)/3'
_refine_ls_weighting_scheme calc
_refine_ls_wR_factor_gt 0.0722
_refine_ls_wR_factor_ref 0.0737
_reflns_number_gt 5042
_reflns_number_total 5410
_reflns_threshold_expression >2sigma(I)
_cod_data_source_file om800828j_si_001.cif
_cod_data_source_block 6
_cod_depositor_comments
;
The following automatic conversions were performed:

'_symmetry_cell_setting' value 'Monoclinic' changed to 'monoclinic'
according to /home/saulius/struct/CIF-dictionaries/cif_core.dic
dictionary named 'cif_core.dic' version 2.4.2 from 2011-04-26.

Automatic conversion script
Id: cif_fix_values 1715 2011-07-08 13:25:40Z adriana 
;
_cod_original_sg_symbol_H-M P21/n
_cod_database_code 4068415

loop_
_symmetry_equiv_pos_as_xyz
'x, y, z'
'-x+1/2, y+1/2, -z+1/2'
'-x, -y, -z'
'x-1/2, -y-1/2, z-1/2'

loop_
_atom_site_label
_atom_site_type_symbol
_atom_site_fract_x
_atom_site_fract_y
_atom_site_fract_z
_atom_site_U_iso_or_equiv
_atom_site_adp_type
_atom_site_occupancy
_atom_site_symmetry_multiplicity
_atom_site_calc_flag
_atom_site_refinement_flags
C1 C -0.0107(2) 0.65289(10) 0.00359(10) 0.0249(4) Uani 1 1 d .
H1A H 0.0041 0.5967 -0.0001 0.030 Uiso 1 1 calc R
H1B H -0.0354 0.6753 -0.0490 0.030 Uiso 1 1 calc R
H1C H -0.0981 0.6632 0.0299 0.030 Uiso 1 1 calc R
C2 C 0.28088(19) 0.60408(9) 0.12249(9) 0.0174(3) Uani 1 1 d .
C3 C 0.2229(2) 0.52664(9) 0.11727(10) 0.0237(3) Uani 1 1 d .
H3A H 0.1254 0.5157 0.0825 0.028 Uiso 1 1 calc R
C4 C 0.3039(2) 0.46596(10) 0.16135(11) 0.0286(4) Uani 1 1 d .
H4A H 0.2607 0.4151 0.1553 0.034 Uiso 1 1 calc R
C5 C 0.4465(3) 0.47845(10) 0.21406(11) 0.0300(4) Uani 1 1 d .
H5A H 0.4999 0.4367 0.2440 0.036 Uiso 1 1 calc R
C6 C 0.5094(2) 0.55308(10) 0.22212(10) 0.0245(4) Uani 1 1 d .
H6A H 0.6067 0.5629 0.2574 0.029 Uiso 1 1 calc R
C7 C 0.4269(2) 0.61398(9) 0.17726(9) 0.0182(3) Uani 1 1 d .
C8 C 0.48788(19) 0.69178(9) 0.17992(9) 0.0174(3) Uani 1 1 d .
H8A H 0.5841 0.7060 0.2141 0.021 Uiso 1 1 calc R
C9 C 0.47137(18) 0.81878(9) 0.13463(9) 0.0173(3) Uani 1 1 d .
C10 C 0.5139(2) 0.84916(9) 0.06819(10) 0.0214(3) Uani 1 1 d .
H10A H 0.4971 0.8195 0.0214 0.026 Uiso 1 1 calc R
C11 C 0.5811(2) 0.92304(10) 0.07019(11) 0.0291(4) Uani 1 1 d .
H11A H 0.6096 0.9436 0.0247 0.035 Uiso 1 1 calc R
C12 C 0.6063(2) 0.96668(11) 0.13845(12) 0.0353(5) Uani 1 1 d .
H12A H 0.6511 1.0171 0.1395 0.042 Uiso 1 1 calc R
C13 C 0.5660(3) 0.93630(10) 0.20518(12) 0.0334(4) Uani 1 1 d .
H13A H 0.5839 0.9659 0.2519 0.040 Uiso 1 1 calc R
C14 C 0.4992(2) 0.86225(10) 0.20371(10) 0.0239(3) Uani 1 1 d .
H14A H 0.4727 0.8414 0.2496 0.029 Uiso 1 1 calc R
C15 C 0.2427(3) 0.55992(10) -0.06772(11) 0.0309(4) Uani 1 1 d .
H15A H 0.1298 0.5634 -0.0917 0.037 Uiso 1 1 calc R
H15B H 0.2587 0.5207 -0.0263 0.037 Uiso 1 1 calc R
H15C H 0.3019 0.5452 -0.1075 0.037 Uiso 1 1 calc R
C16 C 0.5259(2) 0.63476(12) 0.00259(11) 0.0329(4) Uani 1 1 d .
H16C H 0.5636 0.6139 -0.0423 0.039 Uiso 1 1 calc R
H16B H 0.5453 0.5968 0.0452 0.039 Uiso 1 1 calc R
H16A H 0.5826 0.6830 0.0201 0.039 Uiso 1 1 calc R
C17 C 0.3131(3) 0.70448(11) -0.11938(11) 0.0334(4) Uani 1 1 d .
H17A H 0.3647 0.7552 -0.1090 0.040 Uiso 1 1 calc R
H17B H 0.2039 0.7117 -0.1479 0.040 Uiso 1 1 calc R
H17C H 0.3708 0.6729 -0.1508 0.040 Uiso 1 1 calc R
C18 C -0.0219(3) 0.62105(11) 0.19312(13) 0.0391(5) Uani 1 1 d .
H18C H -0.0758 0.6321 0.2359 0.047 Uiso 1 1 calc R
H18B H 0.0617 0.5826 0.2104 0.047 Uiso 1 1 calc R
H18A H -0.0983 0.6005 0.1483 0.047 Uiso 1 1 calc R
C19 C -0.1098(2) 0.77275(11) 0.16107(11) 0.0276(4) Uani 1 1 d .
H19A H -0.1933 0.7573 0.1167 0.033 Uiso 1 1 calc R
H19B H -0.0815 0.8271 0.1550 0.033 Uiso 1 1 calc R
H19C H -0.1479 0.7667 0.2096 0.033 Uiso 1 1 calc R
C20 C 0.1812(2) 0.74134(13) 0.26037(10) 0.0324(4) Uani 1 1 d .
H20A H 0.2253 0.7931 0.2559 0.039 Uiso 1 1 calc R
H20B H 0.2675 0.7044 0.2780 0.039 Uiso 1 1 calc R
H20C H 0.1122 0.7427 0.2982 0.039 Uiso 1 1 calc R
C21 C -0.1103(2) 0.82767(12) -0.02700(11) 0.0312(4) Uani 1 1 d .
H21A H -0.1701 0.8164 0.0135 0.037 Uiso 1 1 calc R
H21B H -0.1389 0.7901 -0.0696 0.037 Uiso 1 1 calc R
H21C H -0.1354 0.8802 -0.0472 0.037 Uiso 1 1 calc R
C22 C 0.1308(2) 0.90718(10) 0.08006(11) 0.0280(4) Uani 1 1 d .
H22A H 0.2438 0.9156 0.1010 0.034 Uiso 1 1 calc R
H22B H 0.0765 0.8987 0.1232 0.034 Uiso 1 1 calc R
H22C H 0.0859 0.9529 0.0501 0.034 Uiso 1 1 calc R
C23 C 0.1638(2) 0.86831(11) -0.06911(11) 0.0328(4) Uani 1 1 d .
H23A H 0.1373 0.8345 -0.1150 0.039 Uiso 1 1 calc R
H23B H 0.2781 0.8779 -0.0568 0.039 Uiso 1 1 calc R
H23C H 0.1075 0.9177 -0.0802 0.039 Uiso 1 1 calc R
Fe1 Fe 0.19737(3) 0.703178(12) 0.067541(12) 0.01351(7) Uani 1 1 d .
N1 N 0.40286(15) 0.74218(7) 0.13228(7) 0.0150(3) Uani 1 1 d .
P1 P 0.10427(5) 0.82057(2) 0.01529(2) 0.01923(10) Uani 1 1 d .
P2 P 0.31324(5) 0.65465(2) -0.02582(2) 0.01833(10) Uani 1 1 d .
P3 P 0.06581(5) 0.71082(2) 0.16451(2) 0.01782(10) Uani 1 1 d .

loop_
_atom_site_aniso_label
_atom_site_aniso_U_11
_atom_site_aniso_U_22
_atom_site_aniso_U_33
_atom_site_aniso_U_23
_atom_site_aniso_U_13
_atom_site_aniso_U_12
C1 0.0194(8) 0.0273(9) 0.0264(8) -0.0066(7) 0.0012(7) -0.0049(7)
C2 0.0217(8) 0.0151(7) 0.0172(7) -0.0010(5) 0.0080(6) -0.0006(6)
C3 0.0300(9) 0.0175(8) 0.0250(8) -0.0025(6) 0.0090(7) -0.0040(7)
C4 0.0454(12) 0.0133(7) 0.0314(9) 0.0007(6) 0.0175(8) -0.0024(7)
C5 0.0462(12) 0.0181(8) 0.0281(9) 0.0075(7) 0.0130(8) 0.0081(8)
C6 0.0304(9) 0.0221(8) 0.0206(8) 0.0027(6) 0.0047(7) 0.0054(7)
C7 0.0227(8) 0.0153(7) 0.0174(7) 0.0002(6) 0.0061(6) 0.0018(6)
C8 0.0166(8) 0.0177(7) 0.0170(7) -0.0013(6) 0.0016(6) 0.0002(6)
C9 0.0135(7) 0.0137(7) 0.0229(8) 0.0002(6) -0.0003(6) -0.0003(6)
C10 0.0180(8) 0.0194(8) 0.0263(8) 0.0022(6) 0.0036(6) 0.0008(6)
C11 0.0250(9) 0.0234(8) 0.0390(10) 0.0110(7) 0.0070(8) -0.0023(7)
C12 0.0358(11) 0.0181(8) 0.0476(11) 0.0027(8) -0.0013(9) -0.0098(7)
C13 0.0411(11) 0.0186(8) 0.0354(10) -0.0059(7) -0.0040(8) -0.0060(8)
C14 0.0276(9) 0.0181(8) 0.0237(8) -0.0010(6) 0.0001(7) -0.0023(7)
C15 0.0430(11) 0.0246(9) 0.0282(9) -0.0110(7) 0.0144(8) -0.0061(8)
C16 0.0255(10) 0.0430(11) 0.0314(9) -0.0102(8) 0.0085(8) 0.0075(8)
C17 0.0507(13) 0.0317(10) 0.0206(8) -0.0004(7) 0.0141(8) -0.0013(9)
C18 0.0481(13) 0.0273(9) 0.0522(13) 0.0038(9) 0.0339(11) -0.0051(9)
C19 0.0215(9) 0.0343(9) 0.0289(9) -0.0023(7) 0.0093(7) 0.0038(7)
C20 0.0264(9) 0.0530(12) 0.0180(8) -0.0049(8) 0.0053(7) 0.0038(9)
C21 0.0236(9) 0.0392(10) 0.0273(9) 0.0043(8) -0.0027(7) 0.0079(8)
C22 0.0282(10) 0.0196(8) 0.0352(10) -0.0002(7) 0.0042(7) 0.0060(7)
C23 0.0345(11) 0.0338(10) 0.0309(9) 0.0158(8) 0.0092(8) 0.0100(8)
Fe1 0.01343(12) 0.01326(11) 0.01361(11) -0.00103(7) 0.00226(8) -0.00084(8)
N1 0.0162(6) 0.0129(6) 0.0158(6) -0.0008(5) 0.0032(5) -0.0003(5)
P1 0.0187(2) 0.0199(2) 0.01844(19) 0.00340(15) 0.00241(15) 0.00412(15)
P2 0.0204(2) 0.0190(2) 0.01631(19) -0.00338(14) 0.00552(15) -0.00095(15)
P3 0.0176(2) 0.0191(2) 0.01796(19) -0.00057(14) 0.00635(15) -0.00077(15)

loop_
_atom_type_symbol
_atom_type_description
_atom_type_scat_dispersion_real
_atom_type_scat_dispersion_imag
_atom_type_scat_source
C C 0.0033 0.0016 'International Tables Vol C Tables 4.2.6.8 and 6.1.1.4'
H H 0.0000 0.0000 'International Tables Vol C Tables 4.2.6.8 and 6.1.1.4'
Fe Fe 0.3463 0.8444 'International Tables Vol C Tables 4.2.6.8 and 6.1.1.4'
N N 0.0061 0.0033 'International Tables Vol C Tables 4.2.6.8 and 6.1.1.4'
P P 0.1023 0.0942 'International Tables Vol C Tables 4.2.6.8 and 6.1.1.4'

loop_
_geom_angle_atom_site_label_1
_geom_angle_atom_site_label_2
_geom_angle_atom_site_label_3
_geom_angle
Fe1 C1 H1A 109.5
Fe1 C1 H1B 109.5
H1A C1 H1B 109.5
Fe1 C1 H1C 109.5
H1A C1 H1C 109.5
H1B C1 H1C 109.5
C3 C2 C7 113.95(14)
C3 C2 Fe1 132.64(13)
C7 C2 Fe1 113.41(11)
C4 C3 C2 122.53(17)
C4 C3 H3A 118.7
C2 C3 H3A 118.7
C5 C4 C3 121.45(16)
C5 C4 H4A 119.3
C3 C4 H4A 119.3
C6 C5 C4 118.84(16)
C6 C5 H5A 120.6
C4 C5 H5A 120.6
C5 C6 C7 119.30(17)
C5 C6 H6A 120.4
C7 C6 H6A 120.4
C6 C7 C2 123.93(15)
C6 C7 C8 122.40(15)
C2 C7 C8 113.60(13)
N1 C8 C7 116.23(14)
N1 C8 H8A 121.9
C7 C8 H8A 121.9
C10 C9 C14 119.54(15)
C10 C9 N1 119.86(14)
C14 C9 N1 120.59(14)
C9 C10 C11 120.15(16)
C9 C10 H10A 119.9
C11 C10 H10A 119.9
C12 C11 C10 120.28(17)
C12 C11 H11A 119.9
C10 C11 H11A 119.9
C13 C12 C11 119.83(16)
C13 C12 H12A 120.1
C11 C12 H12A 120.1
C12 C13 C14 120.22(17)
C12 C13 H13A 119.9
C14 C13 H13A 119.9
C13 C14 C9 119.96(17)
C13 C14 H14A 120.0
C9 C14 H14A 120.0
P2 C15 H15A 109.5
P2 C15 H15B 109.5
H15A C15 H15B 109.5
P2 C15 H15C 109.5
H15A C15 H15C 109.5
H15B C15 H15C 109.5
P2 C16 H16C 109.5
P2 C16 H16B 109.5
H16C C16 H16B 109.5
P2 C16 H16A 109.5
H16C C16 H16A 109.5
H16B C16 H16A 109.5
P2 C17 H17A 109.5
P2 C17 H17B 109.5
H17A C17 H17B 109.5
P2 C17 H17C 109.5
H17A C17 H17C 109.5
H17B C17 H17C 109.5
P3 C18 H18C 109.5
P3 C18 H18B 109.5
H18C C18 H18B 109.5
P3 C18 H18A 109.5
H18C C18 H18A 109.5
H18B C18 H18A 109.5
P3 C19 H19A 109.5
P3 C19 H19B 109.5
H19A C19 H19B 109.5
P3 C19 H19C 109.5
H19A C19 H19C 109.5
H19B C19 H19C 109.5
P3 C20 H20A 109.5
P3 C20 H20B 109.5
H20A C20 H20B 109.5
P3 C20 H20C 109.5
H20A C20 H20C 109.5
H20B C20 H20C 109.5
P1 C21 H21A 109.5
P1 C21 H21B 109.5
H21A C21 H21B 109.5
P1 C21 H21C 109.5
H21A C21 H21C 109.5
H21B C21 H21C 109.5
P1 C22 H22A 109.5
P1 C22 H22B 109.5
H22A C22 H22B 109.5
P1 C22 H22C 109.5
H22A C22 H22C 109.5
H22B C22 H22C 109.5
P1 C23 H23A 109.5
P1 C23 H23B 109.5
H23A C23 H23B 109.5
P1 C23 H23C 109.5
H23A C23 H23C 109.5
H23B C23 H23C 109.5
N1 Fe1 C2 80.11(6)
N1 Fe1 C1 175.05(6)
C2 Fe1 C1 94.97(7)
N1 Fe1 P3 94.67(4)
C2 Fe1 P3 82.85(5)
C1 Fe1 P3 85.09(5)
N1 Fe1 P2 93.38(4)
C2 Fe1 P2 82.13(4)
C1 Fe1 P2 85.45(5)
P3 Fe1 P2 161.468(18)
N1 Fe1 P1 97.18(4)
C2 Fe1 P1 175.15(4)
C1 Fe1 P1 87.76(5)
P3 Fe1 P1 93.404(17)
P2 Fe1 P1 102.116(17)
C8 N1 C9 114.43(13)
C8 N1 Fe1 116.53(10)
C9 N1 Fe1 129.03(10)
C21 P1 C23 94.22(9)
C21 P1 C22 100.15(9)
C23 P1 C22 96.38(9)
C21 P1 Fe1 117.13(7)
C23 P1 Fe1 125.14(6)
C22 P1 Fe1 118.41(6)
C16 P2 C15 99.93(10)
C16 P2 C17 98.16(10)
C15 P2 C17 96.87(9)
C16 P2 Fe1 116.47(6)
C15 P2 Fe1 117.30(6)
C17 P2 Fe1 123.62(7)
C18 P3 C20 99.63(11)
C18 P3 C19 96.43(10)
C20 P3 C19 98.62(9)
C18 P3 Fe1 117.49(7)
C20 P3 Fe1 116.41(6)
C19 P3 Fe1 123.67(6)

loop_
_geom_bond_atom_site_label_1
_geom_bond_atom_site_label_2
_geom_bond_distance
C1 Fe1 2.0974(17)
C1 H1A 0.9800
C1 H1B 0.9800
C1 H1C 0.9800
C2 C3 1.421(2)
C2 C7 1.427(2)
C2 Fe1 2.0182(15)
C3 C4 1.398(2)
C3 H3A 0.9500
C4 C5 1.394(3)
C4 H4A 0.9500
C5 C6 1.392(3)
C5 H5A 0.9500
C6 C7 1.412(2)
C6 H6A 0.9500
C7 C8 1.438(2)
C8 N1 1.317(2)
C8 H8A 0.9500
C9 C10 1.394(2)
C9 C14 1.401(2)
C9 N1 1.4436(19)
C10 C11 1.397(2)
C10 H10A 0.9500
C11 C12 1.391(3)
C11 H11A 0.9500
C12 C13 1.390(3)
C12 H12A 0.9500
C13 C14 1.399(2)
C13 H13A 0.9500
C14 H14A 0.9500
C15 P2 1.8405(18)
C15 H15A 0.9800
C15 H15B 0.9800
C15 H15C 0.9800
C16 P2 1.834(2)
C16 H16C 0.9800
C16 H16B 0.9800
C16 H16A 0.9800
C17 P2 1.8500(19)
C17 H17A 0.9800
C17 H17B 0.9800
C17 H17C 0.9800
C18 P3 1.8377(19)
C18 H18C 0.9800
C18 H18B 0.9800
C18 H18A 0.9800
C19 P3 1.8466(18)
C19 H19A 0.9800
C19 H19B 0.9800
C19 H19C 0.9800
C20 P3 1.8415(18)
C20 H20A 0.9800
C20 H20B 0.9800
C20 H20C 0.9800
C21 P1 1.8520(19)
C21 H21A 0.9800
C21 H21B 0.9800
C21 H21C 0.9800
C22 P1 1.8596(18)
C22 H22A 0.9800
C22 H22B 0.9800
C22 H22C 0.9800
C23 P1 1.8563(19)
C23 H23A 0.9800
C23 H23B 0.9800
C23 H23C 0.9800
Fe1 N1 2.0128(13)
Fe1 P3 2.2369(5)
Fe1 P2 2.2500(5)
Fe1 P1 2.2954(5)

loop_
_geom_torsion_atom_site_label_1
_geom_torsion_atom_site_label_2
_geom_torsion_atom_site_label_3
_geom_torsion_atom_site_label_4
_geom_torsion
C7 C2 C3 C4 -0.8(2)
Fe1 C2 C3 C4 179.13(13)
C2 C3 C4 C5 0.7(3)
C3 C4 C5 C6 -0.5(3)
C4 C5 C6 C7 0.4(3)
C5 C6 C7 C2 -0.6(3)
C5 C6 C7 C8 -177.19(16)
C3 C2 C7 C6 0.7(2)
Fe1 C2 C7 C6 -179.22(13)
C3 C2 C7 C8 177.64(14)
Fe1 C2 C7 C8 -2.32(18)
C6 C7 C8 N1 176.72(15)
C2 C7 C8 N1 -0.2(2)
C14 C9 C10 C11 -1.2(2)
N1 C9 C10 C11 -179.63(15)
C9 C10 C11 C12 0.2(3)
C10 C11 C12 C13 0.6(3)
C11 C12 C13 C14 -0.4(3)
C12 C13 C14 C9 -0.6(3)
C10 C9 C14 C13 1.4(3)
N1 C9 C14 C13 179.84(16)
C3 C2 Fe1 N1 -177.09(17)
C7 C2 Fe1 N1 2.86(11)
C3 C2 Fe1 C1 2.46(17)
C7 C2 Fe1 C1 -177.59(12)
C3 C2 Fe1 P3 86.87(16)
C7 C2 Fe1 P3 -93.18(11)
C3 C2 Fe1 P2 -82.24(16)
C7 C2 Fe1 P2 97.71(11)
C3 C2 Fe1 P1 126.6(5)
C7 C2 Fe1 P1 -53.5(6)
C7 C8 N1 C9 -177.70(13)
C7 C8 N1 Fe1 2.74(18)
C10 C9 N1 C8 117.23(16)
C14 C9 N1 C8 -61.2(2)
C10 C9 N1 Fe1 -63.28(19)
C14 C9 N1 Fe1 118.29(15)
C2 Fe1 N1 C8 -3.13(12)
C1 Fe1 N1 C8 -8.3(8)
P3 Fe1 N1 C8 78.77(11)
P2 Fe1 N1 C8 -84.53(11)
P1 Fe1 N1 C8 172.80(11)
C2 Fe1 N1 C9 177.39(14)
C1 Fe1 N1 C9 172.2(7)
P3 Fe1 N1 C9 -100.72(13)
P2 Fe1 N1 C9 95.99(13)
P1 Fe1 N1 C9 -6.68(13)
N1 Fe1 P1 C21 -161.74(8)
C2 Fe1 P1 C21 -106.0(6)
C1 Fe1 P1 C21 18.36(9)
P3 Fe1 P1 C21 -66.59(7)
P2 Fe1 P1 C21 103.22(7)
N1 Fe1 P1 C23 80.76(9)
C2 Fe1 P1 C23 136.5(6)
C1 Fe1 P1 C23 -99.14(10)
P3 Fe1 P1 C23 175.91(9)
P2 Fe1 P1 C23 -14.28(9)
N1 Fe1 P1 C22 -41.59(8)
C2 Fe1 P1 C22 14.1(6)
C1 Fe1 P1 C22 138.51(9)
P3 Fe1 P1 C22 53.56(8)
P2 Fe1 P1 C22 -136.63(7)
N1 Fe1 P2 C16 21.14(9)
C2 Fe1 P2 C16 -58.38(9)
C1 Fe1 P2 C16 -154.04(9)
P3 Fe1 P2 C16 -94.52(10)
P1 Fe1 P2 C16 119.23(8)
N1 Fe1 P2 C15 139.41(8)
C2 Fe1 P2 C15 59.89(9)
C1 Fe1 P2 C15 -35.78(9)
P3 Fe1 P2 C15 23.75(10)
P1 Fe1 P2 C15 -122.50(8)
N1 Fe1 P2 C17 -100.28(9)
C2 Fe1 P2 C17 -179.80(10)
C1 Fe1 P2 C17 84.54(10)
P3 Fe1 P2 C17 144.06(10)
P1 Fe1 P2 C17 -2.19(9)
N1 Fe1 P3 C18 -121.01(10)
C2 Fe1 P3 C18 -41.61(10)
C1 Fe1 P3 C18 54.03(10)
P2 Fe1 P3 C18 -5.54(11)
P1 Fe1 P3 C18 141.49(9)
N1 Fe1 P3 C20 -3.04(9)
C2 Fe1 P3 C20 76.36(9)
C1 Fe1 P3 C20 172.00(9)
P2 Fe1 P3 C20 112.43(9)
P1 Fe1 P3 C20 -100.54(8)
N1 Fe1 P3 C19 119.09(8)
C2 Fe1 P3 C19 -161.51(9)
C1 Fe1 P3 C19 -65.87(9)
P2 Fe1 P3 C19 -125.44(9)
P1 Fe1 P3 C19 21.59(8)
